data_1560629
loop_
_publ_author_name
'Levin, I.'
'Krayzman, V.'
'Vanderah, T.A.'
'Tomczyk, M.'
'Wu, H.'
'Tucker, M.G.'
'Playford, H.Y.'
'Woicik, J.C.'
'Dennis, C.L.'
'Vilarinho, P.M.'

_publ_section_title
;
 Oxygen-storage behavior and local structure in Ti-substituted YMnO3
;
_journal_name_full 'Journal of Solid State Chemistry'
_journal_page_first 29
_journal_page_last 41
_journal_paper_doi 10.1016/j.jssc.2016.10.029
_journal_volume 246
_journal_year 2017
_chemical_formula_sum 'Mn O3 Y'
_chemical_formula_weight 191.84
_space_group_IT_number 185
_space_group_name_Hall 'P 6c -2'
_space_group_name_H-M_alt 'P 63 c m'
_symmetry_cell_setting hexagonal
_symmetry_space_group_name_H-M 'P 63 c m'
_cell_angle_alpha 90.0
_cell_angle_beta 90.0
_cell_angle_gamma 120.0
_cell_formula_units_Z 6
_cell_length_a 6.24323(5)
_cell_length_b 6.24323
_cell_length_c 11.36346(13)
_cell_volume 383.583(5)
_cod_data_source_file JSSC-2017-246-29.cif
_cod_data_source_block YMNO3_850C_phase_1
_cod_depositor_comments
;
The following automatic conversions were performed:

data item '_geom_angle_publ_flag' value 'N' was changed to 'n' in
accordance with the built-in table derived from the CIF Core
dictionary named 'cif_core.dic' version 2.4.5 last updated on
2014-11-21 (76 times).

data item '_geom_bond_publ_flag' value 'N' was changed to 'n' in
accordance with the built-in table derived from the CIF Core
dictionary named 'cif_core.dic' version 2.4.5 last updated on
2014-11-21 (58 times).

Automatic conversion script
Id: cif_fix_values 8369 2020-08-20 11:38:08Z andrius 
;
_cod_original_cell_volume 383.583(8)
_cod_database_code 1560629

loop_
_symmetry_equiv_pos_site_id
_symmetry_equiv_pos_as_xyz
1 +x,+y,+z
2 x-y,+x,+z+1/2
3 -y,x-y,+z
4 -x,-y,+z+1/2
5 y-x,-x,+z
6 +y,y-x,+z+1/2
7 y-x,+y,+z+1/2
8 -x,y-x,+z
9 -y,-x,+z+1/2
10 x-y,-y,+z
11 +x,x-y,+z+1/2
12 +y,+x,+z

loop_
_atom_site_aniso_label
_atom_site_aniso_U_11
_atom_site_aniso_U_12
_atom_site_aniso_U_13
_atom_site_aniso_U_22
_atom_site_aniso_U_23
_atom_site_aniso_U_33
Y1 0.0244(23) 0.0122(12) 0.0 0.0244(23) 0.0 0.032(5)
Y2 0.0122(10) 0.0061(5) 0.0 0.0122(10) 0.0 0.0576(33)
Mn1 0.0276(30) -0.0061(20) -0.0034(16) 0.017(4) 0.0 0.0079(9)
O1 0.0210(22) 0.0187(19) 0.0078(13) 0.037(4) 0.0 0.0236(32)
O2 0.0237(24) 0.0211(18) 0.0069(14) 0.042(4) 0.0 0.0114(25)
O3 0.0261(30) 0.0131(15) 0.0 0.0261(30) 0.0 0.013(4)
O4 0.0279(19) 0.0140(10) 0.0 0.0279(19) 0.0 0.068(4)

loop_
_atom_site_type_symbol
_atom_site_label
_atom_site_fract_x
_atom_site_fract_y
_atom_site_fract_z
_atom_site_occupancy
_atom_site_thermal_displace_type
_atom_site_U_iso_or_equiv
_atom_site_symmetry_multiplicity
Y Y1 0.0 0.0 0.2637(13) 1.0 Uani 0.02704 2
Y Y2 0.33333 0.66667 0.2409(13) 1.0 Uani 0.02734 4
Mn Mn1 0.3380(19) 0.0 0.0 1.0 Uani 0.02513 6
O O1 0.3229(9) 0.0 0.1673(11) 1.0 Uani 0.02555 6
O O2 0.6533(10) 0.0 0.3391(11) 1.0 Uani 0.02373 6
O O3 0.0 0.0 0.4886(12) 1.0 Uani 0.02173 2
O O4 0.33333 0.66667 0.0120(15) 1.0 Uani 0.04138 4

loop_
_atom_type_symbol
_atom_type_number_in_cell
Y 6.0
Mn 6.0
O 18.0

loop_
_geom_angle_atom_site_label_1
_geom_angle_atom_site_label_2
_geom_angle_atom_site_label_3
_geom_angle
_geom_angle_site_symmetry_1
_geom_angle_site_symmetry_2
_geom_angle_site_symmetry_3
_geom_angle_publ_flag
O1 Y1 O1 99.09(26) 1_555 . 3_555 n
O1 Y1 O1 99.09(26) 1_555 . 5_555 n
O1 Y1 O2 173.1(4) 1_555 . 1_455 n
O1 Y1 O2 76.54(8) 1_555 . 3_545 n
O1 Y1 O2 76.54(8) 1_555 . 5_665 n
O1 Y1 O3 118.53(20) 1_555 . 1_555 n
O1 Y1 O1 99.09(26) 3_555 . 5_555 n
O1 Y1 O2 76.54(8) 3_555 . 1_455 n
O1 Y1 O2 173.1(4) 3_555 . 3_545 n
O1 Y1 O2 76.54(8) 3_555 . 5_665 n
O1 Y1 O3 118.53(20) 3_555 . 1_555 n
O1 Y1 O2 76.54(8) 5_555 . 1_455 n
O1 Y1 O2 76.54(8) 5_555 . 3_545 n
O1 Y1 O2 173.1(4) 5_555 . 5_665 n
O1 Y1 O3 118.53(20) 5_555 . 1_555 n
O2 Y1 O2 107.27(24) 1_455 . 3_545 n
O2 Y1 O2 107.27(24) 1_455 . 5_665 n
O2 Y1 O3 68.41(22) 1_455 . 1_555 n
O2 Y1 O2 107.27(24) 3_545 . 5_665 n
O2 Y1 O3 68.41(22) 3_545 . 1_555 n
O2 Y1 O3 68.41(22) 5_665 . 1_555 n
O1 Y2 O1 107.27(20) 1_565 . 3_555 n
O1 Y2 O1 107.27(20) 1_565 . 5_665 n
O1 Y2 O2 76.26(16) 1_565 . 1_565 n
O1 Y2 O2 76.97(23) 1_565 . 3_555 n
O1 Y2 O2 172.9(4) 1_565 . 5_665 n
O1 Y2 O4 68.41(19) 1_565 . 1_555 n
O1 Y2 O1 107.27(20) 3_555 . 5_665 n
O1 Y2 O2 172.9(4) 3_555 . 1_565 n
O1 Y2 O2 76.26(16) 3_555 . 3_555 n
O1 Y2 O2 76.97(23) 3_555 . 5_665 n
O1 Y2 O4 68.41(19) 3_555 . 1_555 n
O1 Y2 O2 76.97(23) 5_665 . 1_565 n
O1 Y2 O2 172.9(4) 5_665 . 3_555 n
O1 Y2 O2 76.26(16) 5_665 . 5_665 n
O1 Y2 O4 68.41(19) 5_665 . 1_555 n
O2 Y2 O2 98.92(23) 1_565 . 3_555 n
O2 Y2 O2 98.92(23) 1_565 . 5_665 n
O2 Y2 O4 118.66(18) 1_565 . 1_555 n
O2 Y2 O2 98.92(23) 3_555 . 5_665 n
O2 Y2 O4 118.66(18) 3_555 . 1_555 n
O2 Y2 O4 118.66(18) 5_665 . 1_555 n
O1 Mn1 O2 178.8(8) 1_555 . 4_654 n
O1 Mn1 O3 90.7(5) 1_555 . 2_554 n
O1 Mn1 O4 87.6(5) 1_555 . 1_545 n
O1 Mn1 O4 87.6(5) 1_555 . 8_655 n
O2 Mn1 O3 88.2(6) 4_654 . 2_554 n
O2 Mn1 O4 92.9(5) 4_654 . 1_545 n
O2 Mn1 O4 92.9(5) 4_654 . 8_655 n
O3 Mn1 O4 119.43(29) 2_554 . 1_545 n
O3 Mn1 O4 119.43(29) 2_554 . 8_655 n
O4 Mn1 O4 121.0(6) 1_545 . 8_655 n
Y1 O1 Y2 104.57(23) 1_555 . 1_545 n
Y1 O1 Y2 104.57(23) 1_555 . 8_655 n
Y1 O1 Mn1 121.4(5) 1_555 . 1_555 n
Y2 O1 Y2 104.84(26) 1_545 . 8_655 n
Y2 O1 Mn1 110.08(30) 1_545 . 1_555 n
Y2 O1 Mn1 110.08(30) 8_655 . 1_555 n
Y1 O2 Y2 101.91(21) 1_655 . 1_545 n
Y1 O2 Y2 101.90(21) 1_655 . 8_655 n
Y1 O2 Mn1 109.9(5) 1_655 . 4_655 n
Y2 O2 Y2 101.60(31) 1_545 . 8_655 n
Y2 O2 Mn1 119.44(25) 1_545 . 4_655 n
Y2 O2 Mn1 119.44(25) 8_655 . 4_655 n
Y1 O3 Mn1 93.5(4) 1_555 . 2_555 n
Y1 O3 Mn1 93.5(4) 1_555 . 4_555 n
Y1 O3 Mn1 93.5(4) 1_555 . 6_555 n
Mn1 O3 Mn1 119.63(8) 2_555 . 4_555 n
Mn1 O3 Mn1 119.63(8) 2_555 . 6_555 n
Mn1 O3 Mn1 119.63(8) 4_555 . 6_555 n
Y2 O4 Mn1 93.8(5) 1_555 . 1_565 n
Y2 O4 Mn1 93.8(5) 1_555 . 3_555 n
Y2 O4 Mn1 93.8(5) 1_555 . 5_665 n
Mn1 O4 Mn1 119.57(10) 1_565 . 3_555 n
Mn1 O4 Mn1 119.57(10) 1_565 . 5_665 n
Mn1 O4 Mn1 119.57(10) 3_555 . 5_665 n

loop_
_geom_bond_atom_site_label_1
_geom_bond_atom_site_label_2
_geom_bond_distance
_geom_bond_site_symmetry_1
_geom_bond_site_symmetry_2
_geom_bond_publ_flag
Y1 Y2 3.6138(5) . 1_445 n
Y1 Y2 3.6138(5) . 1_545 n
Y1 Y2 3.6138(5) . 1_555 n
Y1 Y2 3.6138(5) . 8_545 n
Y1 Y2 3.6138(5) . 8_555 n
Y1 Y2 3.6138(5) . 8_655 n
Y1 Mn1 3.415(14) . 2_555 n
Y1 Mn1 3.415(14) . 4_555 n
Y1 Mn1 3.415(14) . 6_555 n
Y1 O1 2.294(7) . 1_555 n
Y1 O1 2.294(7) . 3_555 n
Y1 O1 2.294(7) . 5_555 n
Y1 O2 2.328(6) . 1_455 n
Y1 O2 2.328(6) . 3_545 n
Y1 O2 2.328(6) . 5_665 n
Y1 O3 2.556(12) . 1_555 n
Y2 Y1 3.6138(5) . 1_555 n
Y2 Y1 3.6138(5) . 1_565 n
Y2 Y1 3.6138(5) . 1_665 n
Y2 Y2 3.604490(30) . 8_555 n
Y2 Y2 3.604550(30) . 8_655 n
Y2 Y2 3.604550(30) . 8_665 n
Y2 Mn1 3.430(12) . 1_565 n
Y2 Mn1 3.430(12) . 3_555 n
Y2 Mn1 3.430(12) . 5_665 n
Y2 O1 2.274(4) . 1_565 n
Y2 O1 2.274(4) . 3_555 n
Y2 O1 2.274(4) . 5_665 n
Y2 O2 2.326(5) . 1_565 n
Y2 O2 2.326(5) . 3_555 n
Y2 O2 2.326(5) . 5_665 n
Y2 O4 2.602(15) . 1_555 n
Y2 O4 3.080(15) . 7_555 n
Mn1 Y1 3.415(14) . 2_554 n
Mn1 Y2 3.430(12) . 1_545 n
Mn1 Y2 3.430(12) . 8_655 n
Mn1 O1 1.903(12) . 1_555 n
Mn1 O2 1.829(12) . 4_654 n
Mn1 O3 2.114(12) . 2_554 n
Mn1 O4 2.071(6) . 1_545 n
Mn1 O4 2.071(6) . 8_655 n
O1 Y1 2.294(7) . 1_555 n
O1 Y2 2.274(4) . 1_545 n
O1 Y2 2.274(4) . 8_655 n
O1 Mn1 1.903(12) . 1_555 n
O2 Y1 2.328(6) . 1_655 n
O2 Y2 2.326(5) . 1_545 n
O2 Y2 2.326(5) . 8_655 n
O2 Mn1 1.829(12) . 4_655 n
O3 Y1 2.556(12) . 1_555 n
O3 Mn1 2.114(12) . 2_555 n
O3 Mn1 2.114(12) . 4_555 n
O3 Mn1 2.114(12) . 6_555 n
O4 Y2 2.602(15) . 1_555 n
O4 Y2 3.080(15) . 7_554 n
O4 Mn1 2.071(6) . 1_565 n
O4 Mn1 2.071(6) . 3_555 n
O4 Mn1 2.071(6) . 5_665 n
